data_4304807
loop_
_publ_author_name
'Lin Xue'
'Huan-Huan Wang'
'Xiao-Jun Wang'
'Hua Jiang'

_publ_section_title
;
Modulating Affinities of Di-2-picolylamine (DPA)-Substituted Quinoline
Sensors for Zinc Ions by Varying Pendant Ligands
;
_journal_name_full 'Inorganic Chemistry'
_journal_page_first 4310
_journal_page_last 4318
_journal_paper_doi 10.1021/ic702393z
_journal_volume 47
_journal_year 2008
_chemical_formula_sum 'C58 H62 Cl4 N8 O23 Zn2'
_chemical_formula_weight 1511.70
_chemical_name_systematic
; 
 ? 
;
_space_group_IT_number 9
_symmetry_cell_setting monoclinic
_symmetry_space_group_name_Hall 'C -2yc'
_symmetry_space_group_name_H-M 'C 1 c 1'
_atom_sites_solution_hydrogens geom
_atom_sites_solution_primary direct
_atom_sites_solution_secondary difmap
_audit_creation_method SHELXL-97
_cell_angle_alpha 90.00
_cell_angle_beta 92.56(3)
_cell_angle_gamma 90.00
_cell_formula_units_Z 2
_cell_length_a 18.152(4)
_cell_length_b 10.912(2)
_cell_length_c 16.325(3)
_cell_measurement_reflns_used 5216
_cell_measurement_temperature 113(2)
_cell_measurement_theta_max 27.8964
_cell_measurement_theta_min 2.1781
_cell_volume 3230.3(11)
_computing_cell_refinement 'RAXIS-RAPID Auto(Rigaku, 2004)'
_computing_data_collection 'RAXIS-RAPID Auto(Rigaku, 2004)'
_computing_data_reduction 'CrystalStructure(Rigaku/MSC, 2004)'
_computing_molecular_graphics 'SHELXL-97 (Sheldrick, 2001)'
_computing_publication_material 'SHELXL-97 (Sheldrick, 1997)'
_computing_structure_refinement 'SHELXL-97 (Sheldrick, 1997)'
_computing_structure_solution 'SHELXS-97 (Sheldrick, 1997)'
_diffrn_ambient_temperature 113(2)
_diffrn_measured_fraction_theta_full 0.999
_diffrn_measured_fraction_theta_max 0.999
_diffrn_measurement_device_type 'rigaku r-axis rapid IP area detector'
_diffrn_measurement_method '\w scans'
_diffrn_radiation_monochromator graphite
_diffrn_radiation_probe x-ray
_diffrn_radiation_type MoK\a
_diffrn_radiation_wavelength 0.71073
_diffrn_reflns_av_R_equivalents 0.0460
_diffrn_reflns_av_sigmaI/netI 0.0882
_diffrn_reflns_limit_h_max 23
_diffrn_reflns_limit_h_min -23
_diffrn_reflns_limit_k_max 14
_diffrn_reflns_limit_k_min -13
_diffrn_reflns_limit_l_max 21
_diffrn_reflns_limit_l_min -21
_diffrn_reflns_number 19902
_diffrn_reflns_theta_full 27.90
_diffrn_reflns_theta_max 27.90
_diffrn_reflns_theta_min 2.18
_diffrn_source 'rotating anode'
_exptl_absorpt_coefficient_mu 0.993
_exptl_absorpt_correction_T_max 0.8573
_exptl_absorpt_correction_T_min 0.7417
_exptl_absorpt_correction_type multi-scan
_exptl_crystal_colour colourless
_exptl_crystal_density_diffrn 1.554
_exptl_crystal_density_method 'not measured'
_exptl_crystal_description block
_exptl_crystal_F_000 1556
_exptl_crystal_size_max 0.32
_exptl_crystal_size_mid 0.24
_exptl_crystal_size_min 0.16
_refine_diff_density_max 1.232
_refine_diff_density_min -0.886
_refine_diff_density_rms 0.100
_refine_ls_abs_structure_details 'Flack H D (1983), Acta Cryst. A39, 876-881'
_refine_ls_abs_structure_Flack 0.011(13)
_refine_ls_extinction_method none
_refine_ls_goodness_of_fit_ref 1.024
_refine_ls_hydrogen_treatment constr
_refine_ls_matrix_type full
_refine_ls_number_parameters 433
_refine_ls_number_reflns 7631
_refine_ls_number_restraints 2
_refine_ls_restrained_S_all 1.024
_refine_ls_R_factor_all 0.0681
_refine_ls_R_factor_gt 0.0558
_refine_ls_shift/su_max 0.000
_refine_ls_shift/su_mean 0.000
_refine_ls_structure_factor_coef Fsqd
_refine_ls_weighting_details 'calc w=1/[\s^2^(Fo^2^)+(0.0892P)^2^+0.0000P] where P=(Fo^2^+2Fc^2^)/3'
_refine_ls_weighting_scheme calc
_refine_ls_wR_factor_gt 0.1392
_refine_ls_wR_factor_ref 0.1477
_reflns_number_gt 5807
_reflns_number_total 7631
_reflns_threshold_expression >2sigma(I)
_cod_data_source_file ic702393z-file002_1.cif
_cod_data_source_block ZnHQ1
_cod_depositor_comments
;
The following automatic conversions were performed:
'_symmetry_cell_setting' value 'Monoclinic' changed to 'monoclinic'
according to '/home/saulius/struct/CIF-dictionaries/cif_core.dic'
dictionary named 'cif_core.dic' version 2.4.1 from 2010-06-29.

Automatic conversion script
Id: cif_fix_enum 1527 2010-12-29 10:47:43Z saulius 
;
_cod_original_cell_volume 3230.5(11)
_cod_original_sg_symbol_H-M 'C c'
_cod_database_code 4304807

loop_
_symmetry_equiv_pos_as_xyz
'x, y, z'
'x, -y, z+1/2'
'x+1/2, y+1/2, z'
'x+1/2, -y+1/2, z+1/2'

loop_
_atom_site_label
_atom_site_type_symbol
_atom_site_fract_x
_atom_site_fract_y
_atom_site_fract_z
_atom_site_U_iso_or_equiv
_atom_site_adp_type
_atom_site_occupancy
_atom_site_symmetry_multiplicity
_atom_site_calc_flag
_atom_site_refinement_flags
_atom_site_disorder_assembly
_atom_site_disorder_group
C1 C 0.4480(3) -0.0015(4) 0.6275(3) 0.0279(9) Uani 1 1 d . . .
H1A H 0.4937 -0.0436 0.6476 0.033 Uiso 1 1 calc R . .
H1B H 0.4054 -0.0521 0.6423 0.033 Uiso 1 1 calc R . .
C2 C 0.4434(2) 0.1219(4) 0.6666(3) 0.0254(9) Uani 1 1 d . . .
C3 C 0.4749(3) 0.1473(5) 0.7452(3) 0.0361(11) Uani 1 1 d . . .
H3 H 0.5001 0.0849 0.7757 0.043 Uiso 1 1 calc R . .
C4 C 0.4688(3) 0.2622(5) 0.7770(3) 0.0403(12) Uani 1 1 d . . .
H4 H 0.4881 0.2797 0.8308 0.048 Uiso 1 1 calc R . .
C5 C 0.4349(3) 0.3516(4) 0.7310(3) 0.0399(12) Uani 1 1 d . . .
H5 H 0.4312 0.4329 0.7512 0.048 Uiso 1 1 calc R . .
C6 C 0.4061(3) 0.3208(5) 0.6543(3) 0.0375(11) Uani 1 1 d . . .
H6 H 0.3831 0.3835 0.6220 0.045 Uiso 1 1 calc R . .
C7 C 0.4254(2) -0.1008(4) 0.4956(3) 0.0291(10) Uani 1 1 d . . .
H7A H 0.4482 -0.1724 0.5241 0.035 Uiso 1 1 calc R . .
H7B H 0.4428 -0.0989 0.4390 0.035 Uiso 1 1 calc R . .
C8 C 0.3429(3) -0.1136(4) 0.4931(3) 0.0293(10) Uani 1 1 d . . .
C9 C 0.3100(3) -0.2264(5) 0.4862(3) 0.0409(12) Uani 1 1 d . . .
H9 H 0.3394 -0.2985 0.4856 0.049 Uiso 1 1 calc R . .
C10 C 0.2357(3) -0.2347(6) 0.4804(4) 0.0582(17) Uani 1 1 d . . .
H10 H 0.2127 -0.3122 0.4724 0.070 Uiso 1 1 calc R . .
C11 C 0.1935(3) -0.1311(7) 0.4860(5) 0.066(2) Uani 1 1 d . . .
H11 H 0.1412 -0.1360 0.4850 0.079 Uiso 1 1 calc R . .
C12 C 0.2291(3) -0.0192(6) 0.4931(4) 0.0467(15) Uani 1 1 d . . .
H12 H 0.2006 0.0537 0.4942 0.056 Uiso 1 1 calc R . .
C13 C 0.5167(2) 0.0646(5) 0.5099(3) 0.0297(9) Uani 1 1 d . . .
H13A H 0.5535 -0.0013 0.5039 0.036 Uiso 1 1 calc R . .
H13B H 0.5370 0.1242 0.5507 0.036 Uiso 1 1 calc R . .
C14 C 0.5026(3) 0.1285(4) 0.4281(3) 0.0288(9) Uani 1 1 d . . .
C15 C 0.5616(3) 0.1479(4) 0.3774(3) 0.0322(10) Uani 1 1 d . . .
H15 H 0.6093 0.1177 0.3926 0.039 Uiso 1 1 calc R . .
C16 C 0.5496(3) 0.2113(5) 0.3056(3) 0.0382(11) Uani 1 1 d . . .
H16 H 0.5897 0.2308 0.2724 0.046 Uiso 1 1 calc R . .
C17 C 0.4773(3) 0.2471(4) 0.2814(3) 0.0336(11) Uani 1 1 d . . .
C18 C 0.4593(4) 0.3052(5) 0.2050(3) 0.0460(14) Uani 1 1 d . . .
H18 H 0.4973 0.3297 0.1704 0.055 Uiso 1 1 calc R . .
C19 C 0.3884(4) 0.3252(5) 0.1820(3) 0.0482(15) Uani 1 1 d . . .
H19 H 0.3771 0.3650 0.1313 0.058 Uiso 1 1 calc R . .
C20 C 0.3300(4) 0.2884(5) 0.2313(3) 0.0472(15) Uani 1 1 d . . .
H20 H 0.2802 0.3005 0.2126 0.057 Uiso 1 1 calc R . .
C21 C 0.3458(3) 0.2353(4) 0.3061(3) 0.0357(11) Uani 1 1 d . . .
C22 C 0.4205(3) 0.2171(4) 0.3329(3) 0.0307(10) Uani 1 1 d . . .
C23 C 0.2189(3) 0.1917(5) 0.3303(3) 0.0432(13) Uani 1 1 d . . .
H23A H 0.2052 0.2698 0.3028 0.052 Uiso 1 1 calc R . .
H23B H 0.1873 0.1816 0.3776 0.052 Uiso 1 1 calc R . .
C24 C 0.2474(3) -0.0187(5) 0.2748(4) 0.0468(13) Uani 1 1 d . . .
H24 H 0.2884 -0.0246 0.3129 0.056 Uiso 1 1 calc R . .
C25 C 0.2305(4) -0.1144(6) 0.2238(4) 0.0529(16) Uani 1 1 d . . .
H25 H 0.2603 -0.1860 0.2257 0.064 Uiso 1 1 calc R . .
C26 C 0.1705(5) -0.1077(6) 0.1694(4) 0.064(2) Uani 1 1 d . . .
H26 H 0.1570 -0.1757 0.1357 0.077 Uiso 1 1 calc R . .
C27 C 0.1308(4) -0.0025(6) 0.1648(4) 0.061(2) Uani 1 1 d . . .
H27 H 0.0907 0.0030 0.1255 0.074 Uiso 1 1 calc R . .
C28 C 0.1463(3) 0.0972(5) 0.2150(3) 0.0379(11) Uani 1 1 d . . .
H28 H 0.1175 0.1697 0.2107 0.045 Uiso 1 1 calc R . .
C29 C 0.2050(3) 0.0883(5) 0.2717(3) 0.0338(10) Uani 1 1 d . . .
Cl1 Cl 0.18075(6) 0.51933(9) 0.16548(7) 0.0282(2) Uani 1 1 d . . .
Cl2 Cl 0.48433(8) 0.50188(12) 0.46557(8) 0.0462(3) Uani 1 1 d . . .
N1 N 0.44830(19) 0.0123(3) 0.5387(2) 0.0235(7) Uani 1 1 d . . .
N2 N 0.4085(2) 0.2102(3) 0.6231(2) 0.0281(8) Uani 1 1 d . . .
N3 N 0.3033(2) -0.0115(4) 0.4985(3) 0.0307(9) Uani 1 1 d . . .
N4 N 0.4350(2) 0.1630(3) 0.4093(2) 0.0254(8) Uani 1 1 d . . .
O1 O 0.2494(3) 0.5599(7) 0.1445(5) 0.122(3) Uani 1 1 d . . .
O2 O 0.1251(2) 0.6018(3) 0.1327(3) 0.0445(9) Uani 1 1 d . . .
O3 O 0.1668(4) 0.4017(5) 0.1393(6) 0.138(4) Uani 1 1 d . . .
O4 O 0.1816(5) 0.5157(8) 0.2497(4) 0.158(4) Uani 1 1 d . . .
O5 O 0.5043(2) 0.3896(3) 0.5026(3) 0.0537(11) Uani 1 1 d . . .
O6 O 0.4406(5) 0.5010(6) 0.3951(4) 0.128(3) Uani 1 1 d . . .
O7 O 0.5544(4) 0.5568(9) 0.4362(8) 0.167(5) Uani 1 1 d . . .
O8 O 0.4744(4) 0.5911(5) 0.5200(3) 0.116(3) Uani 1 1 d . . .
O9 O 0.2951(2) 0.1978(3) 0.3595(2) 0.0373(8) Uani 1 1 d . . .
O10 O 0.2802(2) 0.2801(4) 0.5125(3) 0.0548(11) Uani 1 1 d . . .
O11 O 0.2745(4) 0.4766(4) 0.4024(3) 0.093(2) Uani 1 1 d . . .
O12 O 0.6013(6) 0.7717(10) 0.4668(6) 0.074(3) Uani 0.50 1 d P . .
Zn1 Zn 0.36320(3) 0.15133(4) 0.50578(3) 0.02723(14) Uani 1 1 d . . .

loop_
_atom_site_aniso_label
_atom_site_aniso_U_11
_atom_site_aniso_U_22
_atom_site_aniso_U_33
_atom_site_aniso_U_23
_atom_site_aniso_U_13
_atom_site_aniso_U_12
C1 0.035(2) 0.022(2) 0.027(2) 0.0033(16) 0.0017(18) 0.0016(18)
C2 0.029(2) 0.023(2) 0.023(2) 0.0006(16) -0.0032(17) -0.0073(18)
C3 0.047(3) 0.033(3) 0.027(2) -0.0012(18) -0.006(2) -0.008(2)
C4 0.058(3) 0.034(3) 0.028(2) -0.003(2) -0.009(2) -0.010(2)
C5 0.062(4) 0.025(2) 0.032(3) 0.000(2) 0.000(2) -0.008(2)
C6 0.052(3) 0.028(2) 0.033(2) -0.0003(19) 0.000(2) -0.002(2)
C7 0.032(2) 0.023(2) 0.032(2) -0.0050(18) 0.0000(19) 0.0061(18)
C8 0.032(3) 0.027(2) 0.029(2) -0.0070(19) 0.0045(19) -0.0015(18)
C9 0.045(3) 0.033(3) 0.045(3) -0.020(2) -0.001(2) -0.009(2)
C10 0.044(3) 0.053(4) 0.078(5) -0.031(3) 0.001(3) -0.013(3)
C11 0.030(3) 0.067(4) 0.101(6) -0.029(4) 0.015(3) -0.015(3)
C12 0.023(2) 0.058(4) 0.059(4) -0.028(3) -0.002(2) 0.007(2)
C13 0.026(2) 0.039(3) 0.024(2) 0.0001(18) -0.0034(17) -0.0039(19)
C14 0.041(3) 0.024(2) 0.021(2) -0.0040(17) -0.0024(18) -0.0040(19)
C15 0.038(3) 0.030(2) 0.029(2) -0.0039(18) 0.002(2) 0.0038(19)
C16 0.057(3) 0.030(3) 0.028(2) -0.0056(19) 0.009(2) -0.005(2)
C17 0.063(3) 0.014(2) 0.024(2) -0.0044(16) -0.003(2) 0.000(2)
C18 0.091(5) 0.023(2) 0.024(2) -0.0015(19) 0.004(3) -0.004(3)
C19 0.092(5) 0.023(2) 0.027(3) -0.0043(19) -0.016(3) 0.008(3)
C20 0.082(4) 0.023(3) 0.036(3) -0.001(2) -0.017(3) 0.014(3)
C21 0.054(3) 0.024(2) 0.028(2) -0.0047(18) -0.012(2) 0.005(2)
C22 0.052(3) 0.021(2) 0.018(2) -0.0071(16) -0.0056(19) 0.0017(19)
C23 0.044(3) 0.041(3) 0.044(3) -0.014(2) -0.017(2) 0.015(2)
C24 0.058(3) 0.034(3) 0.049(3) -0.007(2) 0.003(3) 0.003(2)
C25 0.078(4) 0.039(3) 0.045(3) -0.010(3) 0.026(3) -0.007(3)
C26 0.113(6) 0.043(4) 0.038(3) -0.009(3) 0.014(4) -0.038(4)
C27 0.075(4) 0.063(4) 0.043(3) 0.005(3) -0.024(3) -0.043(4)
C28 0.037(3) 0.041(3) 0.035(3) 0.011(2) -0.006(2) -0.011(2)
C29 0.032(2) 0.039(3) 0.030(2) -0.003(2) 0.0009(19) 0.000(2)
Cl1 0.0278(5) 0.0205(5) 0.0362(6) 0.0018(4) 0.0001(4) 0.0002(4)
Cl2 0.0638(8) 0.0395(7) 0.0339(6) -0.0103(5) -0.0153(6) 0.0212(6)
N1 0.0239(17) 0.0266(19) 0.0198(18) 0.0007(14) -0.0012(14) 0.0001(14)
N2 0.038(2) 0.0222(18) 0.0244(18) 0.0029(15) -0.0016(16) 0.0002(16)
N3 0.0271(19) 0.033(2) 0.033(2) -0.0099(17) 0.0020(16) -0.0005(16)
N4 0.036(2) 0.0194(17) 0.0205(17) -0.0007(13) -0.0010(15) 0.0024(14)
O1 0.039(3) 0.142(6) 0.186(7) 0.124(6) 0.016(3) 0.005(3)
O2 0.041(2) 0.0341(19) 0.058(2) -0.0023(17) -0.0061(18) 0.0116(16)
O3 0.125(5) 0.034(3) 0.243(9) -0.036(4) -0.121(6) 0.015(3)
O4 0.225(8) 0.204(8) 0.046(3) 0.042(4) 0.020(4) 0.169(7)
O5 0.047(2) 0.0235(18) 0.091(3) 0.015(2) 0.009(2) 0.0052(16)
O6 0.236(9) 0.084(4) 0.058(3) 0.012(3) -0.067(5) -0.027(5)
O7 0.081(4) 0.148(8) 0.277(12) 0.125(8) 0.050(6) 0.011(5)
O8 0.215(8) 0.059(3) 0.068(3) -0.043(3) -0.061(4) 0.076(4)
O9 0.045(2) 0.0306(18) 0.0356(19) -0.0055(15) -0.0129(16) 0.0091(16)
O10 0.057(2) 0.054(3) 0.052(2) -0.028(2) -0.0159(19) 0.029(2)
O11 0.182(6) 0.049(3) 0.048(3) -0.015(2) -0.012(3) 0.030(3)
O12 0.064(6) 0.085(7) 0.076(7) -0.020(5) 0.041(5) 0.008(5)
Zn1 0.0312(3) 0.0242(2) 0.0258(2) -0.0039(2) -0.00317(18) 0.0050(2)

loop_
_atom_type_symbol
_atom_type_description
_atom_type_scat_dispersion_real
_atom_type_scat_dispersion_imag
_atom_type_scat_source
C C 0.0033 0.0016 'International Tables Vol C Tables 4.2.6.8 and 6.1.1.4'
H H 0.0000 0.0000 'International Tables Vol C Tables 4.2.6.8 and 6.1.1.4'
N N 0.0061 0.0033 'International Tables Vol C Tables 4.2.6.8 and 6.1.1.4'
O O 0.0106 0.0060 'International Tables Vol C Tables 4.2.6.8 and 6.1.1.4'
Zn Zn 0.2839 1.4301 'International Tables Vol C Tables 4.2.6.8 and 6.1.1.4'
Cl Cl 0.1484 0.1585 'International Tables Vol C Tables 4.2.6.8 and 6.1.1.4'

loop_
_geom_angle_atom_site_label_1
_geom_angle_atom_site_label_2
_geom_angle_atom_site_label_3
_geom_angle
_geom_angle_site_symmetry_1
_geom_angle_site_symmetry_3
_geom_angle_publ_flag
N1 C1 C2 109.5(3) . . ?
N1 C1 H1A 109.8 . . ?
C2 C1 H1A 109.8 . . ?
N1 C1 H1B 109.8 . . ?
C2 C1 H1B 109.8 . . ?
H1A C1 H1B 108.2 . . ?
N2 C2 C3 120.3(4) . . ?
N2 C2 C1 117.2(4) . . ?
C3 C2 C1 122.5(4) . . ?
C4 C3 C2 119.5(5) . . ?
C4 C3 H3 120.3 . . ?
C2 C3 H3 120.3 . . ?
C5 C4 C3 119.3(5) . . ?
C5 C4 H4 120.3 . . ?
C3 C4 H4 120.3 . . ?
C4 C5 C6 118.1(5) . . ?
C4 C5 H5 121.0 . . ?
C6 C5 H5 121.0 . . ?
N2 C6 C5 124.1(5) . . ?
N2 C6 H6 117.9 . . ?
C5 C6 H6 117.9 . . ?
N1 C7 C8 110.5(4) . . ?
N1 C7 H7A 109.5 . . ?
C8 C7 H7A 109.5 . . ?
N1 C7 H7B 109.5 . . ?
C8 C7 H7B 109.5 . . ?
H7A C7 H7B 108.1 . . ?
N3 C8 C9 121.6(4) . . ?
N3 C8 C7 117.4(4) . . ?
C9 C8 C7 121.0(4) . . ?
C10 C9 C8 119.6(5) . . ?
C10 C9 H9 120.2 . . ?
C8 C9 H9 120.2 . . ?
C9 C10 C11 119.9(6) . . ?
C9 C10 H10 120.0 . . ?
C11 C10 H10 120.0 . . ?
C10 C11 C12 118.3(5) . . ?
C10 C11 H11 120.9 . . ?
C12 C11 H11 120.9 . . ?
N3 C12 C11 121.4(5) . . ?
N3 C12 H12 119.3 . . ?
C11 C12 H12 119.3 . . ?
N1 C13 C14 110.5(3) . . ?
N1 C13 H13A 109.5 . . ?
C14 C13 H13A 109.5 . . ?
N1 C13 H13B 109.5 . . ?
C14 C13 H13B 109.5 . . ?
H13A C13 H13B 108.1 . . ?
N4 C14 C15 123.6(4) . . ?
N4 C14 C13 117.2(4) . . ?
C15 C14 C13 119.2(4) . . ?
C16 C15 C14 119.2(5) . . ?
C16 C15 H15 120.4 . . ?
C14 C15 H15 120.4 . . ?
C15 C16 C17 119.3(5) . . ?
C15 C16 H16 120.3 . . ?
C17 C16 H16 120.3 . . ?
C22 C17 C16 118.0(4) . . ?
C22 C17 C18 118.9(5) . . ?
C16 C17 C18 122.9(5) . . ?
C19 C18 C17 119.8(6) . . ?
C19 C18 H18 120.1 . . ?
C17 C18 H18 120.1 . . ?
C18 C19 C20 121.8(5) . . ?
C18 C19 H19 119.1 . . ?
C20 C19 H19 119.1 . . ?
C21 C20 C19 119.6(6) . . ?
C21 C20 H20 120.2 . . ?
C19 C20 H20 120.2 . . ?
O9 C21 C20 125.3(5) . . ?
O9 C21 C22 115.2(4) . . ?
C20 C21 C22 119.5(5) . . ?
N4 C22 C17 121.4(4) . . ?
N4 C22 C21 118.3(4) . . ?
C17 C22 C21 120.2(4) . . ?
O9 C23 C29 112.3(4) . . ?
O9 C23 H23A 109.1 . . ?
C29 C23 H23A 109.1 . . ?
O9 C23 H23B 109.1 . . ?
C29 C23 H23B 109.1 . . ?
H23A C23 H23B 107.9 . . ?
C25 C24 C29 120.6(6) . . ?
C25 C24 H24 119.7 . . ?
C29 C24 H24 119.7 . . ?
C24 C25 C26 120.2(6) . . ?
C24 C25 H25 119.9 . . ?
C26 C25 H25 119.9 . . ?
C27 C26 C25 119.0(6) . . ?
C27 C26 H26 120.5 . . ?
C25 C26 H26 120.5 . . ?
C26 C27 C28 122.6(6) . . ?
C26 C27 H27 118.7 . . ?
C28 C27 H27 118.7 . . ?
C29 C28 C27 118.1(6) . . ?
C29 C28 H28 120.9 . . ?
C27 C28 H28 120.9 . . ?
C28 C29 C24 119.4(5) . . ?
C28 C29 C23 118.6(5) . . ?
C24 C29 C23 122.0(5) . . ?
O3 Cl1 O4 106.2(6) . . ?
O3 Cl1 O1 112.2(6) . . ?
O4 Cl1 O1 106.7(6) . . ?
O3 Cl1 O2 110.7(3) . . ?
O4 Cl1 O2 111.5(3) . . ?
O1 Cl1 O2 109.5(3) . . ?
O8 Cl2 O6 118.3(4) . . ?
O8 Cl2 O5 112.9(3) . . ?
O6 Cl2 O5 119.0(3) . . ?
O8 Cl2 O7 93.6(7) . . ?
O6 Cl2 O7 101.6(6) . . ?
O5 Cl2 O7 106.2(4) . . ?
C1 N1 C13 113.7(3) . . ?
C1 N1 C7 112.1(3) . . ?
C13 N1 C7 113.5(4) . . ?
C1 N1 Zn1 106.2(3) . . ?
C13 N1 Zn1 104.3(3) . . ?
C7 N1 Zn1 106.2(2) . . ?
C6 N2 C2 118.6(4) . . ?
C6 N2 Zn1 127.2(3) . . ?
C2 N2 Zn1 114.2(3) . . ?
C8 N3 C12 118.9(4) . . ?
C8 N3 Zn1 115.8(3) . . ?
C12 N3 Zn1 125.0(4) . . ?
C14 N4 C22 118.0(4) . . ?
C14 N4 Zn1 114.5(3) . . ?
C22 N4 Zn1 126.9(3) . . ?
C21 O9 C23 117.9(4) . . ?
O10 Zn1 N3 101.73(17) . . ?
O10 Zn1 N4 118.57(17) . . ?
N3 Zn1 N4 110.46(15) . . ?
O10 Zn1 N2 90.01(15) . . ?
N3 Zn1 N2 118.97(15) . . ?
N4 Zn1 N2 115.22(15) . . ?
O10 Zn1 N1 162.79(15) . . ?
N3 Zn1 N1 77.66(15) . . ?
N4 Zn1 N1 76.92(14) . . ?
N2 Zn1 N1 75.70(14) . . ?

loop_
_geom_bond_atom_site_label_1
_geom_bond_atom_site_label_2
_geom_bond_distance
_geom_bond_site_symmetry_2
_geom_bond_publ_flag
C1 N1 1.457(6) . ?
C1 C2 1.495(6) . ?
C1 H1A 0.9900 . ?
C1 H1B 0.9900 . ?
C2 N2 1.339(6) . ?
C2 C3 1.408(6) . ?
C3 C4 1.364(7) . ?
C3 H3 0.9500 . ?
C4 C5 1.362(7) . ?
C4 H4 0.9500 . ?
C5 C6 1.376(7) . ?
C5 H5 0.9500 . ?
C6 N2 1.311(6) . ?
C6 H6 0.9500 . ?
C7 N1 1.471(6) . ?
C7 C8 1.504(6) . ?
C7 H7A 0.9900 . ?
C7 H7B 0.9900 . ?
C8 N3 1.330(6) . ?
C8 C9 1.370(7) . ?
C9 C10 1.352(8) . ?
C9 H9 0.9500 . ?
C10 C11 1.370(10) . ?
C10 H10 0.9500 . ?
C11 C12 1.383(9) . ?
C11 H11 0.9500 . ?
C12 N3 1.349(6) . ?
C12 H12 0.9500 . ?
C13 N1 1.463(6) . ?
C13 C14 1.518(6) . ?
C13 H13A 0.9900 . ?
C13 H13B 0.9900 . ?
C14 N4 1.308(6) . ?
C14 C15 1.397(7) . ?
C15 C16 1.369(7) . ?
C15 H15 0.9500 . ?
C16 C17 1.409(8) . ?
C16 H16 0.9500 . ?
C17 C22 1.399(7) . ?
C17 C18 1.425(7) . ?
C18 C19 1.342(9) . ?
C18 H18 0.9500 . ?
C19 C20 1.417(9) . ?
C19 H19 0.9500 . ?
C20 C21 1.371(7) . ?
C20 H20 0.9500 . ?
C21 O9 1.359(7) . ?
C21 C22 1.419(7) . ?
C22 N4 1.394(6) . ?
C23 O9 1.443(6) . ?
C23 C29 1.494(7) . ?
C23 H23A 0.9900 . ?
C23 H23B 0.9900 . ?
C24 C25 1.363(8) . ?
C24 C29 1.398(8) . ?
C24 H24 0.9500 . ?
C25 C26 1.377(10) . ?
C25 H25 0.9500 . ?
C26 C27 1.356(11) . ?
C26 H26 0.9500 . ?
C27 C28 1.384(8) . ?
C27 H27 0.9500 . ?
C28 C29 1.382(7) . ?
C28 H28 0.9500 . ?
Cl1 O3 1.373(5) . ?
Cl1 O4 1.375(6) . ?
Cl1 O1 1.380(5) . ?
Cl1 O2 1.438(4) . ?
Cl2 O8 1.336(4) . ?
Cl2 O6 1.368(6) . ?
Cl2 O5 1.407(4) . ?
Cl2 O7 1.503(7) . ?
N1 Zn1 2.214(4) . ?
N2 Zn1 2.148(4) . ?
N3 Zn1 2.084(4) . ?
N4 Zn1 2.093(4) . ?
O10 Zn1 2.066(4) . ?

loop_
_geom_torsion_atom_site_label_1
_geom_torsion_atom_site_label_2
_geom_torsion_atom_site_label_3
_geom_torsion_atom_site_label_4
_geom_torsion
_geom_torsion_site_symmetry_1
_geom_torsion_site_symmetry_2
_geom_torsion_site_symmetry_3
_geom_torsion_site_symmetry_4
_geom_torsion_publ_flag
N1 C1 C2 N2 29.2(6) . . . . ?
N1 C1 C2 C3 -149.8(4) . . . . ?
N2 C2 C3 C4 0.8(8) . . . . ?
C1 C2 C3 C4 179.7(5) . . . . ?
C2 C3 C4 C5 -2.5(8) . . . . ?
C3 C4 C5 C6 1.7(9) . . . . ?
C4 C5 C6 N2 0.9(9) . . . . ?
N1 C7 C8 N3 24.9(6) . . . . ?
N1 C7 C8 C9 -154.4(4) . . . . ?
N3 C8 C9 C10 3.6(8) . . . . ?
C7 C8 C9 C10 -177.0(5) . . . . ?
C8 C9 C10 C11 -3.7(10) . . . . ?
C9 C10 C11 C12 3.5(12) . . . . ?
C10 C11 C12 N3 -3.2(11) . . . . ?
N1 C13 C14 N4 21.7(6) . . . . ?
N1 C13 C14 C15 -158.7(4) . . . . ?
N4 C14 C15 C16 3.0(7) . . . . ?
C13 C14 C15 C16 -176.6(4) . . . . ?
C14 C15 C16 C17 -4.8(7) . . . . ?
C15 C16 C17 C22 0.6(7) . . . . ?
C15 C16 C17 C18 -175.3(5) . . . . ?
C22 C17 C18 C19 -2.9(7) . . . . ?
C16 C17 C18 C19 172.9(5) . . . . ?
C17 C18 C19 C20 -0.9(8) . . . . ?
C18 C19 C20 C21 2.6(8) . . . . ?
C19 C20 C21 O9 178.9(4) . . . . ?
C19 C20 C21 C22 -0.4(7) . . . . ?
C16 C17 C22 N4 5.6(6) . . . . ?
C18 C17 C22 N4 -178.4(4) . . . . ?
C16 C17 C22 C21 -171.0(4) . . . . ?
C18 C17 C22 C21 5.1(6) . . . . ?
O9 C21 C22 N4 0.5(6) . . . . ?
C20 C21 C22 N4 179.9(4) . . . . ?
O9 C21 C22 C17 177.1(4) . . . . ?
C20 C21 C22 C17 -3.4(7) . . . . ?
C29 C24 C25 C26 -1.2(9) . . . . ?
C24 C25 C26 C27 3.2(10) . . . . ?
C25 C26 C27 C28 -2.8(10) . . . . ?
C26 C27 C28 C29 0.3(9) . . . . ?
C27 C28 C29 C24 1.7(8) . . . . ?
C27 C28 C29 C23 -175.7(5) . . . . ?
C25 C24 C29 C28 -1.3(9) . . . . ?
C25 C24 C29 C23 176.0(5) . . . . ?
O9 C23 C29 C28 -154.6(5) . . . . ?
O9 C23 C29 C24 28.0(8) . . . . ?
C2 C1 N1 C13 70.9(5) . . . . ?
C2 C1 N1 C7 -158.8(4) . . . . ?
C2 C1 N1 Zn1 -43.3(4) . . . . ?
C14 C13 N1 C1 -154.5(4) . . . . ?
C14 C13 N1 C7 75.9(5) . . . . ?
C14 C13 N1 Zn1 -39.2(4) . . . . ?
C8 C7 N1 C1 79.3(5) . . . . ?
C8 C7 N1 C13 -150.3(4) . . . . ?
C8 C7 N1 Zn1 -36.3(4) . . . . ?
C5 C6 N2 C2 -2.6(8) . . . . ?
C5 C6 N2 Zn1 178.3(4) . . . . ?
C3 C2 N2 C6 1.7(7) . . . . ?
C1 C2 N2 C6 -177.3(5) . . . . ?
C3 C2 N2 Zn1 -179.1(4) . . . . ?
C1 C2 N2 Zn1 1.9(5) . . . . ?
C9 C8 N3 C12 -3.2(8) . . . . ?
C7 C8 N3 C12 177.4(5) . . . . ?
C9 C8 N3 Zn1 -178.7(4) . . . . ?
C7 C8 N3 Zn1 1.9(6) . . . . ?
C11 C12 N3 C8 3.1(9) . . . . ?
C11 C12 N3 Zn1 178.1(5) . . . . ?
C15 C14 N4 C22 3.1(6) . . . . ?
C13 C14 N4 C22 -177.3(4) . . . . ?
C15 C14 N4 Zn1 -169.0(3) . . . . ?
C13 C14 N4 Zn1 10.6(5) . . . . ?
C17 C22 N4 C14 -7.4(6) . . . . ?
C21 C22 N4 C14 169.2(4) . . . . ?
C17 C22 N4 Zn1 163.5(3) . . . . ?
C21 C22 N4 Zn1 -19.8(5) . . . . ?
C20 C21 O9 C23 12.2(7) . . . . ?
C22 C21 O9 C23 -168.4(4) . . . . ?
C29 C23 O9 C21 71.4(6) . . . . ?
C8 N3 Zn1 O10 179.8(3) . . . . ?
C12 N3 Zn1 O10 4.7(5) . . . . ?
C8 N3 Zn1 N4 53.0(4) . . . . ?
C12 N3 Zn1 N4 -122.1(4) . . . . ?
C8 N3 Zn1 N2 -83.6(4) . . . . ?
C12 N3 Zn1 N2 101.3(5) . . . . ?
C8 N3 Zn1 N1 -17.8(3) . . . . ?
C12 N3 Zn1 N1 167.1(5) . . . . ?
C14 N4 Zn1 O10 146.2(3) . . . . ?
C22 N4 Zn1 O10 -25.0(4) . . . . ?
C14 N4 Zn1 N3 -97.0(3) . . . . ?
C22 N4 Zn1 N3 91.7(4) . . . . ?
C14 N4 Zn1 N2 41.3(3) . . . . ?
C22 N4 Zn1 N2 -129.9(3) . . . . ?
C14 N4 Zn1 N1 -25.7(3) . . . . ?
C22 N4 Zn1 N1 163.0(4) . . . . ?
C6 N2 Zn1 O10 -31.0(5) . . . . ?
C2 N2 Zn1 O10 150.0(3) . . . . ?
C6 N2 Zn1 N3 -134.4(4) . . . . ?
C2 N2 Zn1 N3 46.5(4) . . . . ?
C6 N2 Zn1 N4 90.9(4) . . . . ?
C2 N2 Zn1 N4 -88.1(3) . . . . ?
C6 N2 Zn1 N1 158.7(5) . . . . ?
C2 N2 Zn1 N1 -20.3(3) . . . . ?
C1 N1 Zn1 O10 -0.4(7) . . . . ?
C13 N1 Zn1 O10 -120.7(5) . . . . ?
C7 N1 Zn1 O10 119.1(5) . . . . ?
C1 N1 Zn1 N3 -90.2(3) . . . . ?
C13 N1 Zn1 N3 149.4(3) . . . . ?
C7 N1 Zn1 N3 29.3(3) . . . . ?
C1 N1 Zn1 N4 155.1(3) . . . . ?
C13 N1 Zn1 N4 34.7(3) . . . . ?
C7 N1 Zn1 N4 -85.5(3) . . . . ?
C1 N1 Zn1 N2 34.4(3) . . . . ?
C13 N1 Zn1 N2 -86.0(3) . . . . ?
C7 N1 Zn1 N2 153.8(3) . . . . ?
